data_4068411
loop_
_publ_author_name
'Camadanli, Sebnem'
'Beck, Robert'
'Fl\"orke, Ulrich'
'Klein, Hans-Friedrich'

_publ_section_title
;
 C&#x2212;H Activation of Imines by Trimethylphosphine-Supported Iron
 Complexes and Their Reactivities
;
_journal_issue 7
_journal_name_full Organometallics
_journal_page_first 2300
_journal_paper_doi 10.1021/om800828j
_journal_volume 28
_journal_year 2009
_chemical_formula_sum 'C22 H38 Fe N P3'
_chemical_formula_weight 465.29
_chemical_name_systematic
; 
 ? 
;
_space_group_IT_number 2
_symmetry_cell_setting triclinic
_symmetry_space_group_name_Hall '-P 1'
_symmetry_space_group_name_H-M 'P -1'
_atom_sites_solution_hydrogens geom
_atom_sites_solution_primary direct
_atom_sites_solution_secondary difmap
_audit_creation_method SHELXL-97
_cell_angle_alpha 65.433(9)
_cell_angle_beta 78.456(10)
_cell_angle_gamma 74.800(10)
_cell_formula_units_Z 2
_cell_length_a 9.2765(12)
_cell_length_b 11.4028(13)
_cell_length_c 13.4638(16)
_cell_measurement_reflns_used 2432
_cell_measurement_temperature 150(2)
_cell_measurement_theta_max 26.92
_cell_measurement_theta_min 1.67
_cell_volume 1243.2(3)
_computing_cell_refinement 'Stoe X-Area'
_computing_data_collection 'Stoe X-Area'
_computing_data_reduction 'Stoe X-RED'
_computing_molecular_graphics 'Diamond 2.1e'
_computing_publication_material 'X-STEP32, Microsoft Word'
_computing_structure_refinement 'SHELXL-97 (Sheldrick, 1997)'
_computing_structure_solution 'SHELXS-97 (Sheldrick, 1990)'
_diffrn_ambient_temperature 150(2)
_diffrn_measured_fraction_theta_full 0.977
_diffrn_measured_fraction_theta_max 0.977
_diffrn_measurement_device_type 'Stoe IPDS II'
_diffrn_measurement_method '\w scans'
_diffrn_radiation_monochromator graphite
_diffrn_radiation_source 'fine-focus sealed tube'
_diffrn_radiation_type MoK\a
_diffrn_radiation_wavelength 0.71073
_diffrn_reflns_av_R_equivalents 0.0990
_diffrn_reflns_av_sigmaI/netI 0.0647
_diffrn_reflns_limit_h_max 11
_diffrn_reflns_limit_h_min -11
_diffrn_reflns_limit_k_max 14
_diffrn_reflns_limit_k_min -14
_diffrn_reflns_limit_l_max 17
_diffrn_reflns_limit_l_min -17
_diffrn_reflns_number 18486
_diffrn_reflns_theta_full 26.92
_diffrn_reflns_theta_max 26.92
_diffrn_reflns_theta_min 1.67
_diffrn_standards_decay_% 0
_diffrn_standards_number 0
_exptl_absorpt_coefficient_mu 0.807
_exptl_absorpt_correction_T_max 0.9383
_exptl_absorpt_correction_T_min 0.9094
_exptl_absorpt_correction_type multi-scan
_exptl_absorpt_process_details '(MULABS; Spek, 2003; Blessing, 1995)'
_exptl_crystal_colour violet
_exptl_crystal_density_diffrn 1.243
_exptl_crystal_density_method 'not measured'
_exptl_crystal_description bloc
_exptl_crystal_F_000 496
_exptl_crystal_size_max 0.12
_exptl_crystal_size_mid 0.10
_exptl_crystal_size_min 0.08
_refine_diff_density_max 0.461
_refine_diff_density_min -0.517
_refine_diff_density_rms 0.055
_refine_ls_extinction_method none
_refine_ls_goodness_of_fit_ref 1.109
_refine_ls_hydrogen_treatment mixed
_refine_ls_matrix_type full
_refine_ls_number_parameters 396
_refine_ls_number_reflns 5253
_refine_ls_number_restraints 0
_refine_ls_restrained_S_all 1.109
_refine_ls_R_factor_all 0.0317
_refine_ls_R_factor_gt 0.0294
_refine_ls_shift/su_max 0.001
_refine_ls_shift/su_mean 0.000
_refine_ls_structure_factor_coef Fsqd
_refine_ls_weighting_details 'calc w=1/[\s^2^(Fo^2^)+(0.0205P)^2^+0.3390P] where P=(Fo^2^+2Fc^2^)/3'
_refine_ls_weighting_scheme calc
_refine_ls_wR_factor_gt 0.0778
_refine_ls_wR_factor_ref 0.0791
_reflns_number_gt 4895
_reflns_number_total 5253
_reflns_threshold_expression >2sigma(I)
_cod_data_source_file om800828j_si_001.cif
_cod_data_source_block 1
_cod_depositor_comments
;
The following automatic conversions were performed:

'_symmetry_cell_setting' value 'Triclinic' changed to 'triclinic'
according to /home/saulius/struct/CIF-dictionaries/cif_core.dic
dictionary named 'cif_core.dic' version 2.4.2 from 2011-04-26.

Automatic conversion script
Id: cif_fix_values 1715 2011-07-08 13:25:40Z adriana 
;
_cod_original_sg_symbol_H-M P-1
_cod_database_code 4068411

loop_
_symmetry_equiv_pos_as_xyz
'x, y, z'
'-x, -y, -z'

loop_
_atom_site_label
_atom_site_type_symbol
_atom_site_fract_x
_atom_site_fract_y
_atom_site_fract_z
_atom_site_U_iso_or_equiv
_atom_site_adp_type
_atom_site_occupancy
_atom_site_symmetry_multiplicity
_atom_site_calc_flag
Fe1 Fe 0.20212(2) 0.349779(19) 0.309611(15) 0.01404(7) Uani 1 1 d
H1 H 0.067(2) 0.4247(19) 0.3522(15) 0.023(5) Uiso 1 1 d
P2 P 0.37592(4) 0.42142(4) 0.34785(3) 0.01819(9) Uani 1 1 d
P1 P 0.14740(4) 0.21840(4) 0.47869(3) 0.01982(10) Uani 1 1 d
P3 P 0.14893(4) 0.52270(4) 0.16058(3) 0.01755(10) Uani 1 1 d
C6 C 0.17461(16) 0.16644(15) 0.22095(12) 0.0177(3) Uani 1 1 d
C1 C 0.08496(16) 0.26108(15) 0.26392(11) 0.0169(3) Uani 1 1 d
N1 N 0.36410(14) 0.23597(13) 0.25632(10) 0.0168(2) Uani 1 1 d
H2 H 0.455(3) 0.227(2) 0.2601(17) 0.034(6) Uiso 1 1 d
C8 C 0.45317(17) 0.06212(15) 0.18282(12) 0.0190(3) Uani 1 1 d
C17 C 0.51452(19) 0.29655(18) 0.43984(15) 0.0267(3) Uani 1 1 d
H23 H 0.596(2) 0.332(2) 0.4425(17) 0.031(5) Uiso 1 1 d
H21 H 0.563(2) 0.230(2) 0.4121(17) 0.036(6) Uiso 1 1 d
H22 H 0.470(2) 0.261(2) 0.5121(18) 0.033(5) Uiso 1 1 d
C5 C 0.11348(19) 0.09644(17) 0.18026(13) 0.0239(3) Uani 1 1 d
H11 H 0.183(2) 0.034(2) 0.1519(17) 0.035(6) Uiso 1 1 d
C22 C -0.03688(18) 0.56365(19) 0.11267(15) 0.0280(4) Uani 1 1 d
H38 H -0.044(2) 0.642(2) 0.0428(18) 0.035(5) Uiso 1 1 d
H37 H -0.107(3) 0.584(2) 0.1647(19) 0.044(6) Uiso 1 1 d
H36 H -0.054(2) 0.492(2) 0.1015(18) 0.036(6) Uiso 1 1 d
C2 C -0.07288(17) 0.27502(16) 0.26545(13) 0.0224(3) Uani 1 1 d
H8 H -0.137(2) 0.333(2) 0.2947(17) 0.034(6) Uiso 1 1 d
C4 C -0.04114(19) 0.11576(18) 0.18259(14) 0.0267(4) Uani 1 1 d
H10 H -0.083(2) 0.074(2) 0.1549(17) 0.031(5) Uiso 1 1 d
C18 C 0.51618(19) 0.49133(18) 0.23285(15) 0.0267(4) Uani 1 1 d
H28 H 0.475(2) 0.575(2) 0.1792(17) 0.029(5) Uiso 1 1 d
H29 H 0.557(2) 0.429(2) 0.1955(18) 0.039(6) Uiso 1 1 d
H27 H 0.597(3) 0.505(2) 0.2576(19) 0.044(6) Uiso 1 1 d
C16 C 0.1440(2) 0.2680(2) 0.59295(15) 0.0339(4) Uani 1 1 d
H20 H 0.239(3) 0.284(2) 0.5967(19) 0.044(6) Uiso 1 1 d
H18 H 0.118(3) 0.194(3) 0.6614(19) 0.044(6) Uiso 1 1 d
H19 H 0.074(3) 0.347(3) 0.587(2) 0.049(7) Uiso 1 1 d
C15 C -0.03723(19) 0.1711(2) 0.51799(14) 0.0291(4) Uani 1 1 d
H16 H -0.048(2) 0.114(2) 0.5970(18) 0.036(6) Uiso 1 1 d
H17 H -0.115(3) 0.248(3) 0.5013(18) 0.041(6) Uiso 1 1 d
H15 H -0.050(3) 0.130(3) 0.475(2) 0.057(8) Uiso 1 1 d
C13 C 0.4534(2) -0.07266(17) 0.22755(14) 0.0275(4) Uani 1 1 d
H7 H 0.382(3) -0.104(2) 0.2803(19) 0.047(6) Uiso 1 1 d
C20 C 0.1489(2) 0.68893(17) 0.15120(16) 0.0300(4) Uani 1 1 d
H31 H 0.246(2) 0.697(2) 0.1610(17) 0.035(5) Uiso 1 1 d
H30 H 0.115(2) 0.754(2) 0.0770(19) 0.038(6) Uiso 1 1 d
H32 H 0.076(3) 0.713(2) 0.2024(19) 0.040(6) Uiso 1 1 d
C14 C 0.2698(2) 0.05450(18) 0.52415(16) 0.0330(4) Uani 1 1 d
H12 H 0.235(2) 0.001(2) 0.5936(19) 0.041(6) Uiso 1 1 d
H14 H 0.372(3) 0.062(2) 0.5274(19) 0.045(6) Uiso 1 1 d
H13 H 0.281(3) 0.012(3) 0.476(2) 0.056(8) Uiso 1 1 d
C3 C -0.13344(17) 0.20568(18) 0.22647(13) 0.0252(3) Uani 1 1 d
H9 H -0.242(2) 0.221(2) 0.2262(16) 0.027(5) Uiso 1 1 d
C19 C 0.3280(2) 0.54752(19) 0.40696(16) 0.0311(4) Uani 1 1 d
H26 H 0.268(3) 0.625(3) 0.362(2) 0.049(7) Uiso 1 1 d
H25 H 0.422(3) 0.565(3) 0.414(2) 0.053(7) Uiso 1 1 d
H24 H 0.276(3) 0.511(3) 0.482(2) 0.049(7) Uiso 1 1 d
C9 C 0.56851(18) 0.10806(17) 0.10131(14) 0.0244(3) Uani 1 1 d
H3 H 0.571(2) 0.196(2) 0.0713(16) 0.027(5) Uiso 1 1 d
C10 C 0.6782(2) 0.0213(2) 0.06472(16) 0.0317(4) Uani 1 1 d
H4 H 0.758(3) 0.060(3) 0.0033(19) 0.048(6) Uiso 1 1 d
C12 C 0.5639(2) -0.15839(18) 0.19098(17) 0.0351(4) Uani 1 1 d
H6 H 0.561(3) -0.248(3) 0.215(2) 0.054(7) Uiso 1 1 d
C7 C 0.33447(16) 0.15475(15) 0.22038(11) 0.0167(3) Uani 1 1 d
C21 C 0.26979(19) 0.5200(2) 0.03526(13) 0.0283(4) Uani 1 1 d
H33 H 0.369(2) 0.524(2) 0.0432(17) 0.032(5) Uiso 1 1 d
H34 H 0.231(3) 0.594(3) -0.029(2) 0.050(7) Uiso 1 1 d
H35 H 0.271(3) 0.437(3) 0.0251(19) 0.044(6) Uiso 1 1 d
C11 C 0.6761(2) -0.1114(2) 0.10864(17) 0.0348(4) Uani 1 1 d
H5 H 0.751(2) -0.168(2) 0.0801(16) 0.027(5) Uiso 1 1 d

loop_
_atom_site_aniso_label
_atom_site_aniso_U_11
_atom_site_aniso_U_22
_atom_site_aniso_U_33
_atom_site_aniso_U_23
_atom_site_aniso_U_13
_atom_site_aniso_U_12
Fe1 0.01466(11) 0.01185(11) 0.01418(11) -0.00558(8) -0.00075(8) 0.00009(8)
P2 0.01952(18) 0.01627(19) 0.02134(19) -0.01107(15) -0.00353(14) -0.00025(16)
P1 0.01943(18) 0.01754(19) 0.01616(18) -0.00395(15) 0.00055(14) 0.00056(16)
P3 0.01751(18) 0.01519(19) 0.01558(18) -0.00377(14) -0.00117(14) -0.00015(15)
C6 0.0205(7) 0.0164(7) 0.0151(6) -0.0042(5) -0.0023(5) -0.0046(6)
C1 0.0171(6) 0.0152(7) 0.0153(6) -0.0031(5) -0.0027(5) -0.0018(6)
N1 0.0148(6) 0.0169(6) 0.0194(6) -0.0088(5) -0.0008(5) -0.0022(5)
C8 0.0208(7) 0.0170(7) 0.0223(7) -0.0115(6) -0.0033(6) -0.0012(6)
C17 0.0247(8) 0.0272(9) 0.0296(9) -0.0133(7) -0.0101(7) 0.0021(7)
C5 0.0293(8) 0.0231(8) 0.0217(7) -0.0081(6) -0.0035(6) -0.0092(7)
C22 0.0212(8) 0.0260(9) 0.0277(9) -0.0022(7) -0.0069(6) -0.0002(7)
C2 0.0187(7) 0.0202(8) 0.0214(7) -0.0020(6) -0.0020(6) -0.0030(6)
C4 0.0302(8) 0.0281(9) 0.0239(8) -0.0053(7) -0.0085(6) -0.0125(7)
C18 0.0231(8) 0.0241(9) 0.0347(9) -0.0129(7) -0.0002(7) -0.0071(7)
C16 0.0366(10) 0.0431(11) 0.0210(8) -0.0149(8) 0.0011(7) -0.0049(9)
C15 0.0247(8) 0.0296(9) 0.0230(8) -0.0028(7) 0.0041(6) -0.0065(8)
C13 0.0332(9) 0.0180(8) 0.0292(8) -0.0093(7) -0.0003(7) -0.0034(7)
C20 0.0355(9) 0.0159(8) 0.0330(9) -0.0056(7) -0.0038(8) -0.0022(7)
C14 0.0293(9) 0.0194(8) 0.0324(9) 0.0010(7) 0.0013(7) 0.0025(7)
C3 0.0201(7) 0.0258(8) 0.0232(8) 0.0012(6) -0.0068(6) -0.0085(7)
C19 0.0372(9) 0.0279(9) 0.0361(10) -0.0223(8) -0.0087(8) 0.0008(8)
C9 0.0255(8) 0.0198(8) 0.0295(8) -0.0130(7) 0.0017(6) -0.0044(7)
C10 0.0275(8) 0.0338(10) 0.0375(9) -0.0224(8) 0.0059(7) -0.0045(8)
C12 0.0445(10) 0.0168(8) 0.0442(10) -0.0151(8) -0.0059(8) 0.0002(8)
C7 0.0190(7) 0.0141(7) 0.0168(7) -0.0067(5) -0.0012(5) -0.0021(6)
C21 0.0252(8) 0.0361(10) 0.0172(7) -0.0071(7) -0.0002(6) -0.0024(8)
C11 0.0330(9) 0.0300(9) 0.0463(11) -0.0273(8) -0.0022(8) 0.0056(8)

loop_
_atom_type_symbol
_atom_type_description
_atom_type_scat_dispersion_real
_atom_type_scat_dispersion_imag
_atom_type_scat_source
C C 0.0033 0.0016 'International Tables Vol C Tables 4.2.6.8 and 6.1.1.4'
H H 0.0000 0.0000 'International Tables Vol C Tables 4.2.6.8 and 6.1.1.4'
Fe Fe 0.3463 0.8444 'International Tables Vol C Tables 4.2.6.8 and 6.1.1.4'
N N 0.0061 0.0033 'International Tables Vol C Tables 4.2.6.8 and 6.1.1.4'
P P 0.1023 0.0942 'International Tables Vol C Tables 4.2.6.8 and 6.1.1.4'

loop_
_geom_angle_atom_site_label_1
_geom_angle_atom_site_label_2
_geom_angle_atom_site_label_3
_geom_angle
N1 Fe1 C1 79.60(6)
N1 Fe1 P3 103.01(4)
C1 Fe1 P3 87.59(4)
N1 Fe1 P1 102.13(4)
C1 Fe1 P1 87.08(4)
P3 Fe1 P1 152.878(18)
N1 Fe1 P2 87.76(4)
C1 Fe1 P2 167.36(5)
P3 Fe1 P2 95.320(19)
P1 Fe1 P2 95.66(2)
N1 Fe1 H1 172.8(7)
C1 Fe1 H1 93.8(7)
P3 Fe1 H1 79.3(7)
P1 Fe1 H1 74.5(7)
P2 Fe1 H1 98.9(7)
C19 P2 C17 100.49(9)
C19 P2 C18 99.87(9)
C17 P2 C18 95.78(8)
C19 P2 Fe1 122.22(7)
C17 P2 Fe1 117.13(6)
C18 P2 Fe1 116.73(6)
C14 P1 C16 101.50(10)
C14 P1 C15 99.74(9)
C16 P1 C15 97.41(9)
C14 P1 Fe1 115.43(6)
C16 P1 Fe1 120.06(7)
C15 P1 Fe1 119.00(6)
C21 P3 C22 100.05(9)
C21 P3 C20 100.97(9)
C22 P3 C20 96.40(9)
C21 P3 Fe1 115.34(6)
C22 P3 Fe1 119.15(6)
C20 P3 Fe1 121.00(7)
C5 C6 C1 123.26(14)
C5 C6 C7 124.19(15)
C1 C6 C7 112.51(13)
C2 C1 C6 113.88(14)
C2 C1 Fe1 131.73(12)
C6 C1 Fe1 114.39(10)
C7 N1 Fe1 120.50(10)
C7 N1 H2 114.3(17)
Fe1 N1 H2 124.9(17)
C13 C8 C9 118.44(15)
C13 C8 C7 121.03(13)
C9 C8 C7 120.53(14)
P2 C17 H23 112.5(13)
P2 C17 H21 110.4(14)
H23 C17 H21 103.4(18)
P2 C17 H22 111.3(13)
H23 C17 H22 106.8(18)
H21 C17 H22 112.1(18)
C4 C5 C6 120.09(17)
C4 C5 H11 121.7(13)
C6 C5 H11 118.2(13)
P3 C22 H38 110.2(12)
P3 C22 H37 107.7(15)
H38 C22 H37 108(2)
P3 C22 H36 110.0(14)
H38 C22 H36 109.2(19)
H37 C22 H36 111.5(19)
C3 C2 C1 123.04(16)
C3 C2 H8 119.2(13)
C1 C2 H8 117.8(13)
C5 C4 C3 118.47(16)
C5 C4 H10 121.9(13)
C3 C4 H10 119.6(13)
P2 C18 H28 113.3(12)
P2 C18 H29 108.3(12)
H28 C18 H29 108.2(18)
P2 C18 H27 111.9(14)
H28 C18 H27 106.3(19)
H29 C18 H27 108.7(19)
P1 C16 H20 112.8(15)
P1 C16 H18 106.5(15)
H20 C16 H18 109.2(19)
P1 C16 H19 112.6(16)
H20 C16 H19 105(2)
H18 C16 H19 110.8(19)
P1 C15 H16 110.2(12)
P1 C15 H17 109.9(13)
H16 C15 H17 111.0(18)
P1 C15 H15 110.2(16)
H16 C15 H15 111(2)
H17 C15 H15 104(2)
C12 C13 C8 120.62(15)
C12 C13 H7 119.4(17)
C8 C13 H7 120.0(17)
P3 C20 H31 112.4(14)
P3 C20 H30 107.1(14)
H31 C20 H30 111.8(17)
P3 C20 H32 111.9(14)
H31 C20 H32 109(2)
H30 C20 H32 104.6(19)
P1 C14 H12 111.1(15)
P1 C14 H14 109.7(15)
H12 C14 H14 107.7(19)
P1 C14 H13 113.1(17)
H12 C14 H13 109(2)
H14 C14 H13 106(2)
C2 C3 C4 121.23(14)
C2 C3 H9 120.4(13)
C4 C3 H9 118.3(13)
P2 C19 H26 110.9(16)
P2 C19 H25 107.2(17)
H26 C19 H25 111(2)
P2 C19 H24 108.7(16)
H26 C19 H24 111(2)
H25 C19 H24 108(2)
C10 C9 C8 120.42(16)
C10 C9 H3 119.7(12)
C8 C9 H3 119.9(12)
C11 C10 C9 120.58(16)
C11 C10 H4 121.8(15)
C9 C10 H4 117.6(15)
C13 C12 C11 120.47(17)
C13 C12 H6 122.3(15)
C11 C12 H6 116.9(15)
N1 C7 C6 112.95(13)
N1 C7 C8 122.90(13)
C6 C7 C8 124.15(14)
P3 C21 H33 107.6(13)
P3 C21 H34 110.5(15)
H33 C21 H34 110.9(18)
P3 C21 H35 109.8(13)
H33 C21 H35 111(2)
H34 C21 H35 107(2)
C10 C11 C12 119.46(17)
C10 C11 H5 118.6(11)
C12 C11 H5 122.0(11)

loop_
_geom_bond_atom_site_label_1
_geom_bond_atom_site_label_2
_geom_bond_distance
Fe1 N1 1.9434(13)
Fe1 C1 1.9860(15)
Fe1 P3 2.1803(5)
Fe1 P1 2.1874(5)
Fe1 P2 2.2146(5)
Fe1 H1 1.480(19)
P2 C19 1.8366(19)
P2 C17 1.8507(18)
P2 C18 1.8539(17)
P1 C14 1.8359(19)
P1 C16 1.839(2)
P1 C15 1.8406(17)
P3 C21 1.8366(17)
P3 C22 1.8378(18)
P3 C20 1.8465(19)
C6 C5 1.409(2)
C6 C1 1.431(2)
C6 C7 1.452(2)
C1 C2 1.428(2)
N1 C7 1.314(2)
N1 H2 0.84(2)
C8 C13 1.398(2)
C8 C9 1.403(2)
C8 C7 1.482(2)
C17 H23 0.96(2)
C17 H21 0.95(3)
C17 H22 0.94(2)
C5 C4 1.389(2)
C5 H11 0.98(2)
C22 H38 0.99(2)
C22 H37 0.92(3)
C22 H36 0.94(3)
C2 C3 1.383(3)
C2 H8 0.93(2)
C4 C3 1.405(3)
C4 H10 0.91(2)
C18 H28 0.96(2)
C18 H29 0.99(2)
C18 H27 0.95(2)
C16 H20 0.96(2)
C16 H18 0.99(2)
C16 H19 0.94(3)
C15 H16 0.99(2)
C15 H17 0.95(3)
C15 H15 0.92(3)
C13 C12 1.386(3)
C13 H7 0.90(2)
C20 H31 0.97(2)
C20 H30 1.02(2)
C20 H32 0.94(2)
C14 H12 0.92(2)
C14 H14 0.99(2)
C14 H13 0.93(3)
C3 H9 0.98(2)
C19 H26 0.95(3)
C19 H25 0.97(3)
C19 H24 0.99(2)
C9 C10 1.390(2)
C9 H3 0.92(2)
C10 C11 1.381(3)
C10 H4 1.02(2)
C12 C11 1.391(3)
C12 H6 0.94(3)
C21 H33 0.96(2)
C21 H34 0.98(3)
C21 H35 1.01(3)
C11 H5 0.96(2)

loop_
_geom_torsion_atom_site_label_1
_geom_torsion_atom_site_label_2
_geom_torsion_atom_site_label_3
_geom_torsion_atom_site_label_4
_geom_torsion
N1 Fe1 P2 C19 179.27(9)
C1 Fe1 P2 C19 179.2(2)
P3 Fe1 P2 C19 76.41(8)
P1 Fe1 P2 C19 -78.75(8)
N1 Fe1 P2 C17 -56.34(8)
C1 Fe1 P2 C17 -56.4(2)
P3 Fe1 P2 C17 -159.21(7)
P1 Fe1 P2 C17 45.63(7)
N1 Fe1 P2 C18 56.29(8)
C1 Fe1 P2 C18 56.3(2)
P3 Fe1 P2 C18 -46.58(7)
P1 Fe1 P2 C18 158.26(7)
N1 Fe1 P1 C14 4.67(9)
C1 Fe1 P1 C14 83.37(9)
P3 Fe1 P1 C14 162.31(9)
P2 Fe1 P1 C14 -84.25(9)
N1 Fe1 P1 C16 126.69(9)
C1 Fe1 P1 C16 -154.60(9)
P3 Fe1 P1 C16 -75.66(9)
P2 Fe1 P1 C16 37.77(8)
N1 Fe1 P1 C15 -113.88(9)
C1 Fe1 P1 C15 -35.18(9)
P3 Fe1 P1 C15 43.76(9)
P2 Fe1 P1 C15 157.19(8)
N1 Fe1 P3 C21 -3.52(8)
C1 Fe1 P3 C21 -82.26(8)
P1 Fe1 P3 C21 -161.08(8)
P2 Fe1 P3 C21 85.40(7)
N1 Fe1 P3 C22 115.50(9)
C1 Fe1 P3 C22 36.76(9)
P1 Fe1 P3 C22 -42.06(9)
P2 Fe1 P3 C22 -155.57(8)
N1 Fe1 P3 C20 -125.55(8)
C1 Fe1 P3 C20 155.71(8)
P1 Fe1 P3 C20 76.89(8)
P2 Fe1 P3 C20 -36.62(7)
C5 C6 C1 C2 2.1(2)
C7 C6 C1 C2 179.92(12)
C5 C6 C1 Fe1 -177.56(12)
C7 C6 C1 Fe1 0.28(15)
N1 Fe1 C1 C2 -178.71(15)
P3 Fe1 C1 C2 -75.01(14)
P1 Fe1 C1 C2 78.38(14)
P2 Fe1 C1 C2 -178.69(12)
N1 Fe1 C1 C6 0.85(10)
P3 Fe1 C1 C6 104.54(10)
P1 Fe1 C1 C6 -102.06(10)
P2 Fe1 C1 C6 0.9(3)
C1 Fe1 N1 C7 -2.10(11)
P3 Fe1 N1 C7 -87.15(11)
P1 Fe1 N1 C7 82.60(12)
P2 Fe1 N1 C7 177.90(11)
C1 C6 C5 C4 -1.3(2)
C7 C6 C5 C4 -178.91(14)
C6 C1 C2 C3 -1.5(2)
Fe1 C1 C2 C3 178.07(12)
C6 C5 C4 C3 -0.2(2)
C9 C8 C13 C12 -0.9(3)
C7 C8 C13 C12 179.25(17)
C1 C2 C3 C4 0.1(2)
C5 C4 C3 C2 0.8(2)
C13 C8 C9 C10 1.3(3)
C7 C8 C9 C10 -178.77(16)
C8 C9 C10 C11 -0.6(3)
C8 C13 C12 C11 -0.4(3)
Fe1 N1 C7 C6 2.79(17)
Fe1 N1 C7 C8 -177.58(10)
C5 C6 C7 N1 175.95(14)
C1 C6 C7 N1 -1.87(18)
C5 C6 C7 C8 -3.7(2)
C1 C6 C7 C8 178.50(13)
C13 C8 C7 N1 125.71(17)
C9 C8 C7 N1 -54.2(2)
C13 C8 C7 C6 -54.7(2)
C9 C8 C7 C6 125.43(17)
C9 C10 C11 C12 -0.7(3)
C13 C12 C11 C10 1.1(3)
